data_4128794
loop_
_publ_author_name
'Boon, Byron A.'
'Boger, Dale L.'

_publ_section_title
;
 Triarylaminium Radical Cation Promoted Coupling of Catharanthine with
 Vindoline: Diastereospecific Synthesis of Anhydrovinblastine and Reaction
 Scope.
;
_journal_issue 36
_journal_name_full 'Journal of the American Chemical Society'
_journal_page_first 14349
_journal_page_last 14355
_journal_paper_doi 10.1021/jacs.9b06968
_journal_volume 141
_journal_year 2019
_chemical_absolute_configuration ad
_chemical_formula_moiety 'C39 H45 N3 O8'
_chemical_formula_sum 'C39 H45 N3 O8'
_chemical_formula_weight 683.78
_space_group_crystal_system orthorhombic
_space_group_IT_number 19
_space_group_name_Hall 'P 2ac 2ab'
_space_group_name_H-M_alt 'P 21 21 21'
_atom_sites_solution_hydrogens geom
_audit_creation_date 2019-08-12
_audit_creation_method
;
Olex2 1.2-beta
(compiled 2018.05.29 svn.r3508 for OlexSys, GUI svn.r5506)
;
_cell_angle_alpha 90
_cell_angle_beta 90
_cell_angle_gamma 90
_cell_formula_units_Z 8
_cell_length_a 8.1852(2)
_cell_length_b 30.4869(7)
_cell_length_c 31.5036(8)
_cell_measurement_reflns_used 7351
_cell_measurement_temperature 100(2)
_cell_measurement_theta_max 68.23
_cell_measurement_theta_min 2.81
_cell_volume 7861.5(3)
_computing_cell_refinement 'SAINT v8.38A (Bruker, 2017)'
_computing_data_collection 'APEX3 v2017.3-0 (Bruker, 2017)'
_computing_data_reduction 'SAINT v8.38A (Bruker, 2017)'
_computing_molecular_graphics 'Olex2 (Dolomanov et al., 2009)'
_computing_publication_material 'Olex2 (Dolomanov et al., 2009)'
_computing_structure_refinement 'XL (Sheldrick, 2008)'
_computing_structure_solution 'ShelXT (Sheldrick, 2015)'
_diffrn_ambient_temperature 100.0
_diffrn_detector 'Bruker APEX-II CCD'
_diffrn_detector_area_resol_mean 7.9
_diffrn_detector_type 'CCD Area Detector'
_diffrn_measured_fraction_theta_full 0.978
_diffrn_measured_fraction_theta_max 0.977
_diffrn_measurement_device 'Kappa Four-Circle Diffractometer'
_diffrn_measurement_device_type 'Bruker X8 APEX II'
_diffrn_measurement_method '\w and \f scans'
_diffrn_radiation_monochromator 'Double Bounce Multilayer Mirrors'
_diffrn_radiation_probe x-ray
_diffrn_radiation_type CuK\a
_diffrn_radiation_wavelength 1.54178
_diffrn_reflns_av_R_equivalents 0.1007
_diffrn_reflns_av_unetI/netI 0.0854
_diffrn_reflns_Laue_measured_fraction_full 0.978
_diffrn_reflns_Laue_measured_fraction_max 0.977
_diffrn_reflns_limit_h_max 9
_diffrn_reflns_limit_h_min -9
_diffrn_reflns_limit_k_max 23
_diffrn_reflns_limit_k_min -33
_diffrn_reflns_limit_l_max 30
_diffrn_reflns_limit_l_min -37
_diffrn_reflns_number 54822
_diffrn_reflns_point_group_measured_fraction_full 0.979
_diffrn_reflns_point_group_measured_fraction_max 0.977
_diffrn_reflns_theta_full 67.500
_diffrn_reflns_theta_max 68.304
_diffrn_reflns_theta_min 2.017
_diffrn_source 'Micro Focus Rotating Anode'
_diffrn_source_type 'Bruker Microstar FR-592'
_diffrn_standards_number 0
_exptl_absorpt_coefficient_mu 0.660
_exptl_absorpt_correction_T_max 0.7515
_exptl_absorpt_correction_T_min 0.6943
_exptl_absorpt_correction_type multi-scan
_exptl_absorpt_process_details
'SADABS-2016/2 (Bruker,2016/2) was used for absorption correction. wR2(int) was 0.0994 before and 0.0657 after correction. The Ratio of minimum to maximum transmission is 0.9239. The \l/2 correction factor is Not present.'
_exptl_crystal_colour colourless
_exptl_crystal_colour_primary colourless
_exptl_crystal_density_diffrn 1.155
_exptl_crystal_description irregular
_exptl_crystal_F_000 2912
_exptl_crystal_size_max 0.125
_exptl_crystal_size_mid 0.04
_exptl_crystal_size_min 0.015
_refine_diff_density_max 0.320
_refine_diff_density_min -0.208
_refine_diff_density_rms 0.045
_refine_ls_abs_structure_details
;
 Flack x determined using 3488 quotients [(I+)-(I-)]/[(I+)+(I-)]
 (Parsons, Flack and Wagner, Acta Cryst. B69 (2013) 249-259).
;
_refine_ls_abs_structure_Flack 0.07(13)
_refine_ls_extinction_method none
_refine_ls_goodness_of_fit_ref 0.963
_refine_ls_hydrogen_treatment constr
_refine_ls_matrix_type full
_refine_ls_number_parameters 915
_refine_ls_number_reflns 14071
_refine_ls_number_restraints 0
_refine_ls_restrained_S_all 0.963
_refine_ls_R_factor_all 0.0813
_refine_ls_R_factor_gt 0.0506
_refine_ls_shift/su_max 0.000
_refine_ls_shift/su_mean 0.000
_refine_ls_structure_factor_coef Fsqd
_refine_ls_weighting_details 'w=1/[\s^2^(Fo^2^)+(0.0528P)^2^] where P=(Fo^2^+2Fc^2^)/3'
_refine_ls_weighting_scheme calc
_refine_ls_wR_factor_gt 0.1043
_refine_ls_wR_factor_ref 0.1161
_reflns_Friedel_coverage 0.798
_reflns_Friedel_fraction_full 0.980
_reflns_Friedel_fraction_max 0.977
_reflns_number_gt 10134
_reflns_number_total 14071
_reflns_threshold_expression 'I > 2\s(I)'
_cod_data_source_file ja9b06968_si_003.cif
_cod_data_source_block boger101_sq
_cod_depositor_comments
;
The following automatic conversions were performed:

data item '_diffrn_radiation_probe' value 'X-ray' was changed to
'x-ray' in accordance with the
/home/data/users/saulius/crontab/automatic-downloads/current/ACS/lib/dictionaries/cif_core.dic
dictionary named 'cif_core.dic' version 2.4.2 last updated on
2011-04-26.

Automatic conversion script
Id: cif_fix_values 6909 2019-04-08 15:41:33Z antanas 
;
_cod_database_code 4128794
_shelx_shelxl_version_number 2016/6
_shelx_space_group_comment
;
The symmetry employed for this shelxl refinement is uniquely defined
by the following loop, which should always be used as a source of
symmetry information in preference to the above space-group names.
They are only intended as comments.
;
_shelx_estimated_absorpt_t_max 0.990
_shelx_estimated_absorpt_t_min 0.922
_olex2_refinement_description
;
1. Fixed Uiso
 At 1.2 times of:
  All C(H) groups, All C(H,H) groups, All N(H) groups
 At 1.5 times of:
  All C(H,H,H) groups, All O(H) groups
2.a Ternary CH refined with riding coordinates:
 C3(H3A), C7(H7), C11(H11), C3'(H3'A), C7'(H7'), C11'(H11')
2.b Secondary CH2 refined with riding coordinates:
 C9(H9A,H9B), C10(H10A,H10B), C13(H13A,H13B), C17(H17A,H17B), C29(H29A,H29B),
 C30(H30A,H30B), C31(H31A,H31B), C9'(H9'A,H9'B), C10'(H10C,H10D), C13'(H13C,
 H13D), C17'(H17C,H17D), C29'(H29C,H29D), C30'(H30C,H30D), C31'(H31C,H31D)
2.c Aromatic/amide H refined with riding coordinates:
 N3(H3), C15(H15), C16(H16), C21(H21), C24(H24), C36(H36), C37(H37), C38(H38),
 C39(H39), N3'(H3'), C15'(H15'), C16'(H16'), C21'(H21'), C24'(H24'), C36'(H36'),
  C37'(H37'), C38'(H38'), C39'(H39')
2.d Idealised Me refined as rotating group:
 C1(H1A,H1B,H1C), C6(H6A,H6B,H6C), C14(H14A,H14B,H14C), C18(H18A,H18B,H18C),
 C25(H25A,H25B,H25C), C28(H28A,H28B,H28C), C1'(H1'A,H1'B,H1'C), C6'(H6'A,H6'B,
 H6'C), C14'(H14D,H14E,H14F), C18'(H18D,H18E,H18F), C25'(H25D,H25E,H25F),
 C28'(H28D,H28E,H28F)
2.e Idealised tetrahedral OH refined as rotating group:
 O5(H5), O5'(H5')
;
_olex2_submission_special_instructions 'No special instructions were received'

loop_
_space_group_symop_operation_xyz
'x, y, z'
'-x+1/2, -y, z+1/2'
'-x, y+1/2, -z+1/2'
'x+1/2, -y+1/2, -z'

loop_
_atom_site_label
_atom_site_type_symbol
_atom_site_fract_x
_atom_site_fract_y
_atom_site_fract_z
_atom_site_U_iso_or_equiv
_atom_site_adp_type
_atom_site_occupancy
_atom_site_site_symmetry_order
_atom_site_calc_flag
_atom_site_refinement_flags_posn
O1 O 0.5746(4) 0.58936(11) 0.62764(12) 0.0371(8) Uani 1 1 d .
O2 O 0.3474(4) 0.60494(10) 0.58979(9) 0.0264(7) Uani 1 1 d .
O3 O 0.2284(4) 0.63123(10) 0.67340(9) 0.0279(7) Uani 1 1 d .
O4 O -0.0187(3) 0.65270(9) 0.65232(9) 0.0260(7) Uani 1 1 d .
O5 O 0.0106(4) 0.60510(9) 0.58389(9) 0.0253(7) Uani 1 1 d .
H5 H 0.025301 0.588335 0.563072 0.038 Uiso 1 1 calc GR
O6 O 0.0373(4) 0.38860(10) 0.74423(9) 0.0340(8) Uani 1 1 d .
O7 O -0.2791(4) 0.34594(10) 0.70341(10) 0.0348(8) Uani 1 1 d .
O8 O -0.0779(5) 0.30104(11) 0.72451(11) 0.0435(9) Uani 1 1 d .
N1 N 0.0248(4) 0.52928(11) 0.53899(10) 0.0213(8) Uani 1 1 d .
N2 N 0.0419(4) 0.53605(11) 0.68142(10) 0.0223(8) Uani 1 1 d .
N3 N -0.2533(5) 0.34740(12) 0.61309(12) 0.0311(9) Uani 1 1 d .
H3 H -0.324472 0.361379 0.629082 0.037 Uiso 1 1 calc R
C1 C 0.5813(7) 0.64731(18) 0.57629(18) 0.0499(15) Uani 1 1 d .
H1A H 0.694116 0.651958 0.585717 0.075 Uiso 1 1 calc GR
H1B H 0.518108 0.674219 0.580706 0.075 Uiso 1 1 calc GR
H1C H 0.580750 0.639707 0.546064 0.075 Uiso 1 1 calc GR
C2 C 0.5067(6) 0.61076(16) 0.60127(15) 0.0308(11) Uani 1 1 d .
C3 C 0.2609(5) 0.56985(13) 0.61130(13) 0.0200(9) Uani 1 1 d .
H3A H 0.315639 0.564823 0.639268 0.024 Uiso 1 1 calc R
C4 C 0.0898(5) 0.58760(14) 0.62005(13) 0.0200(9) Uani 1 1 d .
C5 C 0.1091(5) 0.62594(14) 0.65134(14) 0.0228(9) Uani 1 1 d .
C6 C -0.0004(6) 0.68957(14) 0.68158(15) 0.0294(10) Uani 1 1 d .
H6A H -0.087950 0.710878 0.676583 0.044 Uiso 1 1 calc GR
H6B H 0.105709 0.703668 0.676899 0.044 Uiso 1 1 calc GR
H6C H -0.006601 0.678900 0.710878 0.044 Uiso 1 1 calc GR
C7 C -0.0186(5) 0.55143(13) 0.63962(12) 0.0202(9) Uani 1 1 d .
H7 H -0.131318 0.563453 0.643452 0.024 Uiso 1 1 calc R
C8 C -0.0293(5) 0.50942(13) 0.61057(12) 0.0180(8) Uani 1 1 d .
C9 C -0.1904(5) 0.50757(14) 0.58469(13) 0.0215(9) Uani 1 1 d .
H9A H -0.248341 0.479582 0.589945 0.026 Uiso 1 1 calc R
H9B H -0.263313 0.532123 0.592711 0.026 Uiso 1 1 calc R
C10 C -0.1407(5) 0.51121(16) 0.53803(14) 0.0290(10) Uani 1 1 d .
H10A H -0.141824 0.482051 0.524207 0.035 Uiso 1 1 calc R
H10B H -0.215723 0.530983 0.522473 0.035 Uiso 1 1 calc R
C11 C 0.1022(5) 0.50713(14) 0.57541(13) 0.0203(9) Uani 1 1 d .
H11 H 0.116812 0.475567 0.567652 0.024 Uiso 1 1 calc R
C12 C 0.2719(5) 0.52605(13) 0.58517(13) 0.0213(9) Uani 1 1 d .
C13 C 0.3703(5) 0.49337(14) 0.61257(14) 0.0255(10) Uani 1 1 d .
H13A H 0.474696 0.507455 0.620658 0.031 Uiso 1 1 calc R
H13B H 0.308377 0.487836 0.639039 0.031 Uiso 1 1 calc R
C14 C 0.4089(6) 0.44905(15) 0.59186(16) 0.0342(11) Uani 1 1 d .
H14A H 0.461441 0.453940 0.564315 0.051 Uiso 1 1 calc GR
H14B H 0.307303 0.432567 0.587742 0.051 Uiso 1 1 calc GR
H14C H 0.482521 0.432319 0.610279 0.051 Uiso 1 1 calc GR
C15 C 0.3605(5) 0.53277(14) 0.54346(13) 0.0240(10) Uani 1 1 d .
H15 H 0.473348 0.539895 0.544682 0.029 Uiso 1 1 calc R
C16 C 0.2934(5) 0.52952(14) 0.50581(14) 0.0263(10) Uani 1 1 d .
H16 H 0.360834 0.532817 0.481477 0.032 Uiso 1 1 calc R
C17 C 0.1152(5) 0.52084(14) 0.49950(13) 0.0248(10) Uani 1 1 d .
H17A H 0.072621 0.539988 0.476653 0.030 Uiso 1 1 calc R
H17B H 0.099036 0.489959 0.490739 0.030 Uiso 1 1 calc R
C18 C -0.0221(6) 0.55968(14) 0.71844(14) 0.0302(11) Uani 1 1 d .
H18A H -0.003226 0.591200 0.714846 0.045 Uiso 1 1 calc GR
H18B H 0.033776 0.549462 0.744114 0.045 Uiso 1 1 calc GR
H18C H -0.139609 0.554143 0.721079 0.045 Uiso 1 1 calc GR
C19 C 0.0240(5) 0.49055(14) 0.68245(13) 0.0219(9) Uani 1 1 d .
C20 C -0.0117(5) 0.47298(13) 0.64277(13) 0.0204(9) Uani 1 1 d .
C21 C -0.0265(5) 0.42830(14) 0.63742(13) 0.0214(9) Uani 1 1 d .
H21 H -0.048676 0.416845 0.609982 0.026 Uiso 1 1 calc R
C22 C -0.0094(5) 0.39967(14) 0.67153(13) 0.0255(10) Uani 1 1 d .
C23 C 0.0247(6) 0.41825(14) 0.71145(13) 0.0270(10) Uani 1 1 d .
C24 C 0.0431(5) 0.46312(15) 0.71755(13) 0.0270(10) Uani 1 1 d .
H24 H 0.067964 0.474750 0.744773 0.032 Uiso 1 1 calc R
C25 C 0.0277(7) 0.40525(16) 0.78665(14) 0.0379(12) Uani 1 1 d .
H25A H -0.069579 0.423775 0.789452 0.057 Uiso 1 1 calc GR
H25B H 0.125451 0.422649 0.792861 0.057 Uiso 1 1 calc GR
H25C H 0.020518 0.380716 0.806663 0.057 Uiso 1 1 calc GR
C26 C -0.0210(6) 0.34983(15) 0.66662(13) 0.0299(11) Uani 1 1 d .
C27 C -0.1385(7) 0.33284(15) 0.70049(14) 0.0328(11) Uani 1 1 d .
C28 C -0.1807(8) 0.2861(2) 0.75850(18) 0.0566(17) Uani 1 1 d .
H28A H -0.268449 0.267799 0.746965 0.085 Uiso 1 1 calc GR
H28B H -0.228120 0.311466 0.773136 0.085 Uiso 1 1 calc GR
H28C H -0.115570 0.268918 0.778612 0.085 Uiso 1 1 calc GR
C29 C 0.1498(6) 0.32773(16) 0.66927(16) 0.0373(12) Uani 1 1 d .
H29A H 0.214415 0.342182 0.691862 0.045 Uiso 1 1 calc R
H29B H 0.135873 0.296553 0.677272 0.045 Uiso 1 1 calc R
C30 C 0.2440(7) 0.33027(19) 0.62761(16) 0.0432(13) Uani 1 1 d .
H30A H 0.355624 0.318535 0.631784 0.052 Uiso 1 1 calc R
H30B H 0.253526 0.361287 0.618641 0.052 Uiso 1 1 calc R
C31 C 0.1571(7) 0.30393(19) 0.59295(18) 0.0473(14) Uani 1 1 d .
H31A H 0.209004 0.309743 0.565136 0.057 Uiso 1 1 calc R
H31B H 0.166679 0.272175 0.599043 0.057 Uiso 1 1 calc R
C32 C -0.0189(6) 0.31667(14) 0.59135(15) 0.0288(10) Uani 1 1 d .
C33 C -0.0940(6) 0.33722(13) 0.62450(14) 0.0269(10) Uani 1 1 d .
C34 C -0.2820(6) 0.33202(15) 0.57259(15) 0.0335(11) Uani 1 1 d .
C35 C -0.1363(6) 0.31202(14) 0.55839(15) 0.0313(11) Uani 1 1 d .
C36 C -0.1330(7) 0.29366(17) 0.51742(17) 0.0444(13) Uani 1 1 d .
H36 H -0.036627 0.280044 0.506979 0.053 Uiso 1 1 calc R
C37 C -0.2707(7) 0.29571(18) 0.49281(19) 0.0484(14) Uani 1 1 d .
H37 H -0.268972 0.283312 0.465146 0.058 Uiso 1 1 calc R
C38 C -0.4136(7) 0.31560(18) 0.50747(18) 0.0471(14) Uani 1 1 d .
H38 H -0.507259 0.316296 0.489688 0.056 Uiso 1 1 calc R
C39 C -0.4212(7) 0.33435(17) 0.54746(17) 0.0418(13) Uani 1 1 d .
H39 H -0.517905 0.348260 0.557335 0.050 Uiso 1 1 calc R
O1' O 0.9577(3) 0.29634(9) 0.86436(9) 0.0246(7) Uani 1 1 d .
O2' O 0.7540(3) 0.27608(9) 0.90915(9) 0.0213(6) Uani 1 1 d .
O3' O 0.6405(3) 0.24775(9) 0.82806(9) 0.0250(7) Uani 1 1 d .
O4' O 0.3938(3) 0.22202(9) 0.84626(9) 0.0242(7) Uani 1 1 d .
O5' O 0.4058(3) 0.26731(9) 0.91618(9) 0.0226(6) Uani 1 1 d .
H5' H 0.371973 0.286807 0.932841 0.034 Uiso 1 1 calc GR
O6' O 0.5795(4) 0.47056(10) 0.74739(9) 0.0330(8) Uani 1 1 d .
O7' O 0.3077(4) 0.53425(10) 0.78821(10) 0.0342(8) Uani 1 1 d .
O8' O 0.5385(4) 0.56548(10) 0.76373(10) 0.0344(8) Uani 1 1 d .
N1' N 0.3469(4) 0.34352(11) 0.95368(10) 0.0196(8) Uani 1 1 d .
N2' N 0.4271(4) 0.33223(11) 0.81580(10) 0.0204(8) Uani 1 1 d .
N3' N 0.3620(5) 0.54526(12) 0.87727(12) 0.0295(9) Uani 1 1 d .
H3' H 0.273413 0.539698 0.862379 0.035 Uiso 1 1 calc R
C1' C 0.9985(5) 0.23797(14) 0.91483(15) 0.0287(10) Uani 1 1 d .
H1'A H 1.108003 0.235468 0.902487 0.043 Uiso 1 1 calc GR
H1'B H 0.940817 0.209987 0.911735 0.043 Uiso 1 1 calc GR
H1'C H 1.007608 0.245363 0.945012 0.043 Uiso 1 1 calc GR
C2' C 0.9057(5) 0.27315(13) 0.89238(13) 0.0197(9) Uani 1 1 d .
C3' C 0.6446(5) 0.30918(13) 0.89254(13) 0.0184(9) Uani 1 1 d .
H3'A H 0.693771 0.321491 0.866034 0.022 Uiso 1 1 calc R
C4' C 0.4835(5) 0.28725(13) 0.88101(13) 0.0186(9) Uani 1 1 d .
C5' C 0.5194(5) 0.25043(13) 0.84934(13) 0.0189(9) Uani 1 1 d .
C6' C 0.4195(6) 0.18623(14) 0.81640(15) 0.0297(11) Uani 1 1 d .
H6'A H 0.411345 0.197413 0.787314 0.045 Uiso 1 1 calc GR
H6'B H 0.336308 0.163592 0.820917 0.045 Uiso 1 1 calc GR
H6'C H 0.528251 0.173580 0.820869 0.045 Uiso 1 1 calc GR
C7' C 0.3704(5) 0.32190(13) 0.85944(13) 0.0205(9) Uani 1 1 d .
H7' H 0.256813 0.309900 0.857936 0.025 Uiso 1 1 calc R
C8' C 0.3664(5) 0.36714(13) 0.88340(12) 0.0167(8) Uani 1 1 d .
C9' C 0.1921(5) 0.37898(14) 0.89901(12) 0.0193(9) Uani 1 1 d .
H9'A H 0.176993 0.411185 0.899885 0.023 Uiso 1 1 calc R
H9'B H 0.108265 0.366104 0.880112 0.023 Uiso 1 1 calc R
C10' C 0.1805(5) 0.35922(14) 0.94393(13) 0.0226(10) Uani 1 1 d .
H10C H 0.145603 0.381713 0.964696 0.027 Uiso 1 1 calc R
H10D H 0.101491 0.334651 0.944536 0.027 Uiso 1 1 calc R
C11' C 0.4595(5) 0.36718(13) 0.92542(12) 0.0162(8) Uani 1 1 d .
H11' H 0.468543 0.398153 0.935595 0.019 Uiso 1 1 calc R
C12' C 0.6307(5) 0.34668(14) 0.92566(13) 0.0198(9) Uani 1 1 d .
C13' C 0.7623(5) 0.38145(13) 0.91257(13) 0.0210(9) Uani 1 1 d .
H13C H 0.868964 0.366346 0.910245 0.025 Uiso 1 1 calc R
H13D H 0.734078 0.392586 0.883978 0.025 Uiso 1 1 calc R
C14' C 0.7833(6) 0.42087(14) 0.94217(14) 0.0274(10) Uani 1 1 d .
H14D H 0.878360 0.438063 0.933193 0.041 Uiso 1 1 calc GR
H14E H 0.799730 0.410525 0.971311 0.041 Uiso 1 1 calc GR
H14F H 0.685191 0.439261 0.940954 0.041 Uiso 1 1 calc GR
C15' C 0.6713(5) 0.33270(13) 0.97058(13) 0.0205(9) Uani 1 1 d .
H15' H 0.777617 0.321418 0.975831 0.025 Uiso 1 1 calc R
C16' C 0.5692(5) 0.33513(14) 1.00292(13) 0.0230(9) Uani 1 1 d .
H16' H 0.609601 0.328774 1.030510 0.028 Uiso 1 1 calc R
C17' C 0.3929(5) 0.34738(15) 0.99839(13) 0.0240(9) Uani 1 1 d .
H17C H 0.324347 0.327657 1.015887 0.029 Uiso 1 1 calc R
H17D H 0.375662 0.377866 1.008262 0.029 Uiso 1 1 calc R
C18' C 0.3486(6) 0.30953(14) 0.78015(14) 0.0280(10) Uani 1 1 d .
H18D H 0.340371 0.278150 0.786531 0.042 Uiso 1 1 calc GR
H18E H 0.413932 0.313690 0.754402 0.042 Uiso 1 1 calc GR
H18F H 0.238915 0.321607 0.775710 0.042 Uiso 1 1 calc GR
C19' C 0.4562(5) 0.37717(13) 0.81257(12) 0.0191(9) Uani 1 1 d .
C20' C 0.4317(5) 0.39856(13) 0.85122(12) 0.0188(9) Uani 1 1 d .
C21' C 0.4648(5) 0.44314(14) 0.85457(13) 0.0217(9) Uani 1 1 d .
H21' H 0.449773 0.457571 0.881006 0.026 Uiso 1 1 calc R
C22' C 0.5195(5) 0.46675(14) 0.81983(13) 0.0243(10) Uani 1 1 d .
C23' C 0.5334(5) 0.44437(14) 0.78055(13) 0.0258(10) Uani 1 1 d .
C24' C 0.5051(5) 0.39981(13) 0.77673(13) 0.0229(9) Uani 1 1 d .
H24' H 0.518881 0.385225 0.750317 0.027 Uiso 1 1 calc R
C25' C 0.5787(7) 0.45227(16) 0.70612(14) 0.0353(12) Uani 1 1 d .
H25D H 0.609046 0.474847 0.685426 0.053 Uiso 1 1 calc GR
H25E H 0.469072 0.441234 0.699560 0.053 Uiso 1 1 calc GR
H25F H 0.657273 0.428069 0.704771 0.053 Uiso 1 1 calc GR
C26' C 0.5621(5) 0.51586(14) 0.82265(14) 0.0251(10) Uani 1 1 d .
C27' C 0.4543(6) 0.53882(14) 0.78937(14) 0.0283(10) Uani 1 1 d .
C28' C 0.4400(7) 0.58616(18) 0.73119(16) 0.0456(14) Uani 1 1 d .
H28D H 0.511511 0.600290 0.710329 0.068 Uiso 1 1 calc GR
H28E H 0.368887 0.608253 0.744210 0.068 Uiso 1 1 calc GR
H28F H 0.372871 0.563928 0.717017 0.068 Uiso 1 1 calc GR
C29' C 0.7483(6) 0.52277(16) 0.81598(15) 0.0341(11) Uani 1 1 d .
H29C H 0.785787 0.504580 0.791842 0.041 Uiso 1 1 calc R
H29D H 0.769441 0.553891 0.808885 0.041 Uiso 1 1 calc R
C30' C 0.8446(6) 0.51039(17) 0.85576(17) 0.0397(13) Uani 1 1 d .
H30C H 0.963013 0.511783 0.849526 0.048 Uiso 1 1 calc R
H30D H 0.817799 0.479872 0.863948 0.048 Uiso 1 1 calc R
C31' C 0.8051(6) 0.54119(17) 0.89275(17) 0.0412(13) Uani 1 1 d .
H31C H 0.846546 0.528439 0.919561 0.049 Uiso 1 1 calc R
H31D H 0.859896 0.569770 0.888281 0.049 Uiso 1 1 calc R
C32' C 0.6259(6) 0.54792(15) 0.89590(15) 0.0326(11) Uani 1 1 d .
C33' C 0.5200(6) 0.53547(14) 0.86480(14) 0.0266(10) Uani 1 1 d .
C34' C 0.3648(6) 0.56509(15) 0.91666(15) 0.0322(11) Uani 1 1 d .
C35' C 0.5293(7) 0.56761(14) 0.92895(15) 0.0336(11) Uani 1 1 d .
C36' C 0.5682(8) 0.58787(17) 0.96799(16) 0.0450(14) Uani 1 1 d .
H36' H 0.678242 0.590804 0.977105 0.054 Uiso 1 1 calc R
C37' C 0.4387(9) 0.60347(17) 0.99274(17) 0.0530(16) Uani 1 1 d .
H37' H 0.462074 0.617195 1.019125 0.064 Uiso 1 1 calc R
C38' C 0.2773(8) 0.59952(18) 0.97995(17) 0.0491(15) Uani 1 1 d .
H38' H 0.192876 0.609778 0.998101 0.059 Uiso 1 1 calc R
C39' C 0.2370(7) 0.58104(16) 0.94150(16) 0.0423(13) Uani 1 1 d .
H39' H 0.126685 0.579228 0.932276 0.051 Uiso 1 1 calc R

loop_
_atom_site_aniso_label
_atom_site_aniso_U_11
_atom_site_aniso_U_22
_atom_site_aniso_U_33
_atom_site_aniso_U_23
_atom_site_aniso_U_13
_atom_site_aniso_U_12
O1 0.0146(17) 0.046(2) 0.051(2) -0.0129(17) -0.0007(15) -0.0009(15)
O2 0.0209(17) 0.0324(17) 0.0257(16) -0.0005(13) 0.0068(13) -0.0092(13)
O3 0.0225(18) 0.0290(17) 0.0321(17) -0.0041(14) -0.0037(14) -0.0010(13)
O4 0.0187(16) 0.0252(15) 0.0342(17) -0.0049(13) 0.0012(13) 0.0004(13)
O5 0.0254(18) 0.0285(16) 0.0219(15) 0.0038(12) -0.0011(13) 0.0038(13)
O6 0.049(2) 0.0323(18) 0.0204(15) 0.0092(13) 0.0034(15) 0.0119(15)
O7 0.037(2) 0.0302(17) 0.0373(19) 0.0032(15) 0.0157(15) 0.0052(15)
O8 0.055(2) 0.037(2) 0.038(2) 0.0219(16) 0.0179(17) 0.0160(17)
N1 0.0170(19) 0.0282(19) 0.0185(17) 0.0033(15) 0.0015(15) 0.0014(15)
N2 0.024(2) 0.028(2) 0.0153(17) -0.0018(15) 0.0009(15) 0.0002(15)
N3 0.029(2) 0.031(2) 0.034(2) -0.0043(18) 0.0107(18) 0.0042(17)
C1 0.043(3) 0.053(3) 0.054(3) -0.015(3) 0.025(3) -0.023(3)
C2 0.020(3) 0.038(3) 0.035(3) -0.015(2) 0.013(2) -0.010(2)
C3 0.015(2) 0.026(2) 0.019(2) 0.0031(17) 0.0060(17) -0.0018(17)
C4 0.013(2) 0.027(2) 0.020(2) 0.0008(18) -0.0030(16) -0.0020(17)
C5 0.016(2) 0.025(2) 0.028(2) 0.0023(18) 0.0049(19) -0.0021(18)
C6 0.023(3) 0.026(2) 0.039(3) -0.007(2) -0.001(2) -0.0002(19)
C7 0.017(2) 0.023(2) 0.020(2) 0.0042(17) 0.0035(17) 0.0011(17)
C8 0.014(2) 0.023(2) 0.018(2) 0.0044(17) 0.0009(16) -0.0032(17)
C9 0.015(2) 0.026(2) 0.024(2) 0.0021(18) 0.0007(17) -0.0034(17)
C10 0.019(2) 0.042(3) 0.027(2) 0.003(2) -0.0061(19) -0.002(2)
C11 0.017(2) 0.024(2) 0.021(2) 0.0028(17) -0.0001(17) 0.0028(17)
C12 0.016(2) 0.025(2) 0.023(2) -0.0001(18) 0.0010(18) 0.0016(17)
C13 0.016(2) 0.031(2) 0.030(2) 0.002(2) 0.0020(18) 0.0001(18)
C14 0.026(3) 0.030(3) 0.047(3) 0.002(2) -0.002(2) 0.006(2)
C15 0.017(2) 0.030(2) 0.025(2) -0.0001(19) 0.0030(18) -0.0003(19)
C16 0.024(3) 0.029(2) 0.026(2) 0.0036(19) 0.0110(19) -0.0027(19)
C17 0.026(3) 0.032(3) 0.017(2) 0.0023(18) 0.0030(18) -0.0005(19)
C18 0.035(3) 0.031(2) 0.024(2) -0.0045(19) 0.007(2) -0.008(2)
C19 0.017(2) 0.027(2) 0.022(2) 0.0007(18) -0.0001(18) -0.0008(18)
C20 0.015(2) 0.025(2) 0.021(2) 0.0029(17) 0.0022(17) 0.0014(18)
C21 0.019(2) 0.028(2) 0.017(2) 0.0011(17) 0.0040(17) 0.0015(18)
C22 0.027(3) 0.028(2) 0.022(2) 0.0041(18) 0.0043(19) 0.007(2)
C23 0.031(3) 0.032(3) 0.018(2) 0.0106(18) 0.0020(19) 0.006(2)
C24 0.023(2) 0.038(3) 0.020(2) 0.0009(19) 0.0026(19) 0.003(2)
C25 0.051(3) 0.045(3) 0.018(2) 0.007(2) 0.003(2) 0.014(3)
C26 0.040(3) 0.027(2) 0.023(2) 0.0045(19) 0.008(2) 0.009(2)
C27 0.048(3) 0.026(2) 0.025(2) 0.006(2) 0.008(2) 0.006(2)
C28 0.069(4) 0.058(4) 0.043(3) 0.029(3) 0.024(3) 0.010(3)
C29 0.042(3) 0.033(3) 0.037(3) 0.004(2) 0.007(2) 0.014(2)
C30 0.041(3) 0.048(3) 0.040(3) 0.002(2) 0.008(2) 0.010(3)
C31 0.046(4) 0.051(3) 0.045(3) -0.011(3) 0.011(3) 0.014(3)
C32 0.030(3) 0.023(2) 0.033(3) -0.0003(19) 0.007(2) 0.0017(19)
C33 0.032(3) 0.018(2) 0.030(2) 0.0006(18) 0.011(2) 0.0050(18)
C34 0.039(3) 0.029(3) 0.033(3) 0.000(2) 0.006(2) -0.006(2)
C35 0.040(3) 0.022(2) 0.032(3) -0.0017(19) 0.011(2) -0.002(2)
C36 0.049(4) 0.037(3) 0.047(3) -0.013(2) 0.008(3) -0.005(3)
C37 0.056(4) 0.041(3) 0.047(3) -0.019(3) 0.002(3) -0.011(3)
C38 0.043(3) 0.050(3) 0.049(3) -0.014(3) -0.004(3) -0.008(3)
C39 0.038(3) 0.042(3) 0.046(3) -0.006(2) 0.002(3) -0.002(2)
O1' 0.0165(16) 0.0267(16) 0.0306(17) 0.0017(13) 0.0030(13) -0.0016(13)
O2' 0.0137(15) 0.0268(16) 0.0235(15) 0.0031(12) -0.0017(12) 0.0042(12)
O3' 0.0175(16) 0.0257(16) 0.0318(17) -0.0010(13) 0.0039(14) 0.0001(12)
O4' 0.0168(16) 0.0218(15) 0.0340(17) -0.0061(13) 0.0008(13) -0.0019(12)
O5' 0.0176(16) 0.0285(16) 0.0218(15) 0.0026(13) 0.0016(12) -0.0023(13)
O6' 0.050(2) 0.0289(17) 0.0199(16) 0.0073(13) 0.0109(15) 0.0050(15)
O7' 0.033(2) 0.0374(19) 0.0321(19) 0.0055(15) -0.0027(15) 0.0031(15)
O8' 0.039(2) 0.0343(18) 0.0297(17) 0.0139(14) -0.0001(15) 0.0002(15)
N1' 0.0153(18) 0.0272(19) 0.0164(17) 0.0029(15) 0.0023(14) -0.0020(15)
N2' 0.022(2) 0.0221(18) 0.0171(17) -0.0010(14) -0.0018(14) 0.0009(15)
N3' 0.030(2) 0.034(2) 0.024(2) -0.0029(17) -0.0035(17) 0.0030(17)
C1' 0.018(2) 0.031(2) 0.037(3) -0.001(2) -0.0028(19) 0.0054(19)
C2' 0.011(2) 0.023(2) 0.024(2) -0.0050(19) -0.0005(17) -0.0007(17)
C3' 0.013(2) 0.019(2) 0.024(2) 0.0048(17) -0.0026(17) 0.0038(16)
C4' 0.015(2) 0.021(2) 0.020(2) 0.0026(17) -0.0008(17) -0.0012(17)
C5' 0.012(2) 0.021(2) 0.024(2) 0.0041(17) 0.0014(18) 0.0009(17)
C6' 0.029(3) 0.019(2) 0.040(3) -0.009(2) 0.001(2) 0.0008(19)
C7' 0.011(2) 0.026(2) 0.025(2) 0.0015(18) -0.0009(17) 0.0002(17)
C8' 0.012(2) 0.023(2) 0.016(2) 0.0006(16) 0.0005(16) 0.0005(16)
C9' 0.014(2) 0.025(2) 0.019(2) 0.0012(17) -0.0028(16) 0.0051(17)
C10' 0.015(2) 0.029(2) 0.024(2) 0.0006(18) 0.0006(17) -0.0005(18)
C11' 0.010(2) 0.021(2) 0.0180(19) 0.0025(16) 0.0017(16) -0.0019(16)
C12' 0.015(2) 0.025(2) 0.019(2) -0.0008(18) 0.0020(17) 0.0018(17)
C13' 0.012(2) 0.028(2) 0.022(2) 0.0022(18) -0.0003(17) -0.0017(17)
C14' 0.022(3) 0.027(2) 0.033(3) -0.0027(19) 0.0002(19) -0.0041(19)
C15' 0.015(2) 0.024(2) 0.023(2) 0.0020(18) -0.0025(17) -0.0001(17)
C16' 0.019(2) 0.030(2) 0.020(2) 0.0029(18) -0.0061(18) 0.0004(18)
C17' 0.023(2) 0.033(2) 0.016(2) -0.0012(18) -0.0029(18) -0.0010(19)
C18' 0.034(3) 0.025(2) 0.026(2) -0.0038(19) -0.009(2) 0.003(2)
C19' 0.018(2) 0.020(2) 0.020(2) -0.0003(17) -0.0026(17) 0.0065(17)
C20' 0.016(2) 0.024(2) 0.017(2) 0.0008(17) -0.0014(16) 0.0009(17)
C21' 0.015(2) 0.030(2) 0.020(2) 0.0037(18) -0.0006(17) 0.0027(18)
C22' 0.026(3) 0.026(2) 0.020(2) 0.0033(18) -0.0007(19) 0.0002(19)
C23' 0.024(2) 0.031(3) 0.023(2) 0.0037(18) 0.0052(19) 0.0058(19)
C24' 0.022(2) 0.025(2) 0.021(2) -0.0018(18) 0.0027(18) 0.0057(19)
C25' 0.046(3) 0.038(3) 0.021(2) 0.006(2) 0.008(2) 0.007(2)
C26' 0.025(2) 0.025(2) 0.025(2) 0.0104(18) -0.0001(19) -0.0010(18)
C27' 0.037(3) 0.025(2) 0.023(2) 0.0037(19) 0.005(2) 0.001(2)
C28' 0.050(4) 0.048(3) 0.039(3) 0.018(3) -0.006(3) 0.007(3)
C29' 0.033(3) 0.036(3) 0.033(3) 0.008(2) 0.003(2) -0.003(2)
C30' 0.019(3) 0.044(3) 0.057(3) 0.014(3) -0.007(2) -0.005(2)
C31' 0.040(3) 0.041(3) 0.043(3) 0.013(2) -0.008(2) -0.012(2)
C32' 0.036(3) 0.025(2) 0.037(3) 0.008(2) -0.003(2) -0.006(2)
C33' 0.028(3) 0.021(2) 0.030(2) 0.0041(18) -0.001(2) -0.0038(19)
C34' 0.041(3) 0.028(2) 0.027(3) -0.003(2) -0.001(2) 0.001(2)
C35' 0.045(3) 0.024(2) 0.031(3) 0.003(2) -0.004(2) -0.006(2)
C36' 0.065(4) 0.032(3) 0.038(3) 0.003(2) -0.012(3) -0.018(3)
C37' 0.096(5) 0.035(3) 0.027(3) -0.011(2) -0.003(3) -0.006(3)
C38' 0.071(4) 0.039(3) 0.038(3) -0.009(2) 0.005(3) 0.001(3)
C39' 0.054(4) 0.035(3) 0.039(3) 0.000(2) 0.007(3) 0.008(3)

loop_
_atom_type_symbol
_atom_type_description
_atom_type_scat_dispersion_real
_atom_type_scat_dispersion_imag
_atom_type_scat_source
C C 0.0181 0.0091 'International Tables Vol C Tables 4.2.6.8 and 6.1.1.4'
H H 0.0000 0.0000 'International Tables Vol C Tables 4.2.6.8 and 6.1.1.4'
N N 0.0311 0.0180 'International Tables Vol C Tables 4.2.6.8 and 6.1.1.4'
O O 0.0492 0.0322 'International Tables Vol C Tables 4.2.6.8 and 6.1.1.4'

loop_
_geom_angle_atom_site_label_1
_geom_angle_atom_site_label_2
_geom_angle_atom_site_label_3
_geom_angle
C2 O2 C3 116.0(3)
C5 O4 C6 114.0(3)
C23 O6 C25 117.6(3)
C27 O8 C28 116.0(4)
C10 N1 C11 104.0(3)
C10 N1 C17 112.5(3)
C17 N1 C11 111.3(3)
C18 N2 C7 115.5(3)
C19 N2 C7 107.5(3)
C19 N2 C18 115.6(3)
C34 N3 C33 108.9(4)
O1 C2 O2 124.0(4)
O1 C2 C1 125.7(5)
O2 C2 C1 110.4(5)
O2 C3 C4 105.7(3)
O2 C3 C12 110.7(3)
C4 C3 C12 116.6(3)
O5 C4 C3 114.1(3)
O5 C4 C5 106.1(3)
O5 C4 C7 109.1(3)
C3 C4 C5 106.9(3)
C3 C4 C7 110.3(3)
C5 C4 C7 110.3(3)
O3 C5 O4 122.8(4)
O3 C5 C4 123.6(4)
O4 C5 C4 113.7(4)
N2 C7 C4 112.9(3)
N2 C7 C8 106.1(3)
C4 C7 C8 112.3(3)
C9 C8 C7 112.4(3)
C11 C8 C7 114.5(3)
C11 C8 C9 102.3(3)
C20 C8 C7 101.7(3)
C20 C8 C9 114.0(3)
C20 C8 C11 112.4(3)
C10 C9 C8 106.0(3)
N1 C10 C9 104.7(3)
N1 C11 C8 103.8(3)
N1 C11 C12 111.9(3)
C12 C11 C8 118.0(3)
C11 C12 C3 111.9(3)
C11 C12 C13 109.9(3)
C13 C12 C3 106.6(3)
C15 C12 C3 111.5(3)
C15 C12 C11 108.1(3)
C15 C12 C13 108.8(3)
C14 C13 C12 116.0(4)
C16 C15 C12 125.1(4)
C15 C16 C17 122.8(4)
N1 C17 C16 110.3(4)
C20 C19 N2 112.6(4)
C20 C19 C24 120.3(4)
C24 C19 N2 127.1(4)
C19 C20 C8 109.9(3)
C21 C20 C8 129.5(4)
C21 C20 C19 120.6(4)
C20 C21 C22 121.1(4)
C21 C22 C23 117.2(4)
C21 C22 C26 122.6(4)
C23 C22 C26 120.1(4)
O6 C23 C22 114.9(4)
O6 C23 C24 122.3(4)
C24 C23 C22 122.8(4)
C23 C24 C19 117.9(4)
C22 C26 C29 111.7(4)
C27 C26 C22 107.8(4)
C27 C26 C29 112.5(4)
C33 C26 C22 111.5(3)
C33 C26 C27 106.2(4)
C33 C26 C29 107.1(4)
O7 C27 O8 123.2(4)
O7 C27 C26 122.3(4)
O8 C27 C26 114.3(4)
C30 C29 C26 112.8(4)
C29 C30 C31 110.6(5)
C32 C31 C30 109.6(4)
C33 C32 C31 121.9(5)
C33 C32 C35 107.5(4)
C35 C32 C31 130.6(4)
N3 C33 C26 123.0(4)
C32 C33 N3 109.1(4)
C32 C33 C26 127.9(4)
N3 C34 C35 107.2(4)
N3 C34 C39 130.4(5)
C39 C34 C35 122.3(4)
C34 C35 C32 107.2(4)
C36 C35 C32 134.1(5)
C36 C35 C34 118.6(5)
C37 C36 C35 119.0(5)
C36 C37 C38 121.5(5)
C39 C38 C37 121.2(5)
C38 C39 C34 117.4(5)
C2' O2' C3' 118.2(3)
C5' O4' C6' 114.7(3)
C23' O6' C25' 118.1(4)
C27' O8' C28' 113.9(4)
C11' N1' C10' 107.0(3)
C17' N1' C10' 114.3(3)
C17' N1' C11' 112.5(3)
C18' N2' C7' 118.1(3)
C19' N2' C7' 109.2(3)
C19' N2' C18' 118.8(3)
C34' N3' C33' 109.5(4)
O1' C2' O2' 124.7(4)
O1' C2' C1' 126.0(4)
O2' C2' C1' 109.3(4)
O2' C3' C4' 108.4(3)
O2' C3' C12' 108.4(3)
C4' C3' C12' 114.9(3)
O5' C4' C3' 113.0(3)
O5' C4' C5' 106.4(3)
O5' C4' C7' 111.4(3)
C3' C4' C5' 108.1(3)
C3' C4' C7' 108.7(3)
C5' C4' C7' 109.1(3)
O3' C5' O4' 123.1(4)
O3' C5' C4' 125.0(4)
O4' C5' C4' 111.8(3)
N2' C7' C4' 111.2(3)
N2' C7' C8' 105.4(3)
C4' C7' C8' 113.4(3)
C9' C8' C7' 112.0(3)
C11' C8' C7' 114.0(3)
C11' C8' C9' 100.6(3)
C20' C8' C7' 103.3(3)
C20' C8' C9' 113.3(3)
C20' C8' C11' 114.2(3)
C10' C9' C8' 104.9(3)
N1' C10' C9' 105.1(3)
N1' C11' C8' 102.2(3)
N1' C11' C12' 111.7(3)
C8' C11' C12' 117.4(3)
C3' C12' C13' 105.7(3)
C11' C12' C3' 111.3(3)
C11' C12' C13' 110.5(3)
C15' C12' C3' 113.9(3)
C15' C12' C11' 108.7(3)
C15' C12' C13' 106.6(3)
C14' C13' C12' 116.6(4)
C16' C15' C12' 124.5(4)
C15' C16' C17' 123.4(4)
N1' C17' C16' 108.6(3)
N2' C19' C20' 111.8(4)
C24' C19' N2' 126.8(4)
C24' C19' C20' 121.4(4)
C19' C20' C8' 110.1(3)
C21' C20' C8' 130.2(4)
C21' C20' C19' 119.7(4)
C22' C21' C20' 120.8(4)
C21' C22' C23' 117.8(4)
C21' C22' C26' 122.2(4)
C23' C22' C26' 120.0(4)
O6' C23' C22' 114.1(4)
O6' C23' C24' 123.6(4)
C24' C23' C22' 122.4(4)
C19' C24' C23' 117.9(4)
C22' C26' C29' 110.3(4)
C27' C26' C22' 105.8(4)
C27' C26' C29' 114.2(4)
C33' C26' C22' 112.8(3)
C33' C26' C27' 106.9(4)
C33' C26' C29' 107.0(4)
O7' C27' O8' 124.3(4)
O7' C27' C26' 122.5(4)
O8' C27' C26' 113.1(4)
C30' C29' C26' 111.2(4)
C29' C30' C31' 111.3(4)
C32' C31' C30' 110.1(4)
C33' C32' C31' 122.8(5)
C33' C32' C35' 106.7(4)
C35' C32' C31' 130.5(5)
N3' C33' C26' 123.6(4)
C32' C33' N3' 109.3(4)
C32' C33' C26' 127.1(4)
N3' C34' C35' 106.7(4)
N3' C34' C39' 130.2(5)
C39' C34' C35' 123.1(5)
C34' C35' C32' 107.7(4)
C34' C35' C36' 118.7(5)
C36' C35' C32' 133.5(5)
C37' C36' C35' 117.6(5)
C38' C37' C36' 122.0(5)
C39' C38' C37' 121.3(6)
C38' C39' C34' 117.2(6)

loop_
_geom_bond_atom_site_label_1
_geom_bond_atom_site_label_2
_geom_bond_distance
O1 C2 1.194(6)
O2 C2 1.364(6)
O2 C3 1.451(5)
O3 C5 1.209(5)
O4 C5 1.327(5)
O4 C6 1.461(5)
O5 C4 1.415(5)
O6 C23 1.376(5)
O6 C25 1.432(5)
O7 C27 1.221(6)
O8 C27 1.326(5)
O8 C28 1.435(6)
N1 C10 1.463(6)
N1 C11 1.474(5)
N1 C17 1.470(5)
N2 C7 1.483(5)
N2 C18 1.467(5)
N2 C19 1.395(5)
N3 C33 1.388(6)
N3 C34 1.380(6)
C1 C2 1.495(7)
C3 C4 1.527(6)
C3 C12 1.571(6)
C4 C5 1.537(6)
C4 C7 1.544(6)
C7 C8 1.577(6)
C8 C9 1.552(6)
C8 C11 1.546(6)
C8 C20 1.511(5)
C9 C10 1.529(6)
C11 C12 1.535(6)
C12 C13 1.545(6)
C12 C15 1.514(6)
C13 C14 1.533(6)
C15 C16 1.311(6)
C16 C17 1.496(6)
C19 C20 1.391(6)
C19 C24 1.395(6)
C20 C21 1.378(6)
C21 C22 1.391(6)
C22 C23 1.407(6)
C22 C26 1.530(6)
C23 C24 1.389(6)
C26 C27 1.527(6)
C26 C29 1.554(7)
C26 C33 1.505(6)
C29 C30 1.524(7)
C30 C31 1.531(8)
C31 C32 1.493(7)
C32 C33 1.364(6)
C32 C35 1.422(7)
C34 C35 1.412(7)
C34 C39 1.390(7)
C35 C36 1.407(7)
C36 C37 1.369(8)
C37 C38 1.396(8)
C38 C39 1.385(7)
O1' C2' 1.208(5)
O2' C2' 1.353(5)
O2' C3' 1.447(5)
O3' C5' 1.199(5)
O4' C5' 1.348(5)
O4' C6' 1.456(5)
O5' C4' 1.415(5)
O6' C23' 1.368(5)
O6' C25' 1.415(5)
O7' C27' 1.208(6)
O8' C27' 1.337(5)
O8' C28' 1.449(6)
N1' C10' 1.476(5)
N1' C11' 1.470(5)
N1' C17' 1.463(5)
N2' C7' 1.485(5)
N2' C18' 1.467(5)
N2' C19' 1.394(5)
N3' C33' 1.384(6)
N3' C34' 1.380(6)
C1' C2' 1.492(6)
C3' C4' 1.523(6)
C3' C12' 1.552(6)
C4' C5' 1.531(6)
C4' C7' 1.560(6)
C7' C8' 1.573(6)
C8' C9' 1.551(6)
C8' C11' 1.527(5)
C8' C20' 1.494(6)
C9' C10' 1.541(5)
C11' C12' 1.534(5)
C12' C13' 1.566(6)
C12' C15' 1.515(6)
C13' C14' 1.531(6)
C15' C16' 1.320(6)
C16' C17' 1.497(6)
C19' C20' 1.396(6)
C19' C24' 1.383(6)
C20' C21' 1.390(6)
C21' C22' 1.384(6)
C22' C23' 1.417(6)
C22' C26' 1.540(6)
C23' C24' 1.384(6)
C26' C27' 1.539(6)
C26' C29' 1.553(7)
C26' C33' 1.497(6)
C29' C30' 1.528(7)
C30' C31' 1.531(8)
C31' C32' 1.484(7)
C32' C33' 1.362(6)
C32' C35' 1.439(7)
C34' C35' 1.403(7)
C34' C39' 1.394(7)
C35' C36' 1.413(7)
C36' C37' 1.399(8)
C37' C38' 1.386(9)
C38' C39' 1.376(7)

loop_
_smtbx_masks_void_nr
_smtbx_masks_void_average_x
_smtbx_masks_void_average_y
_smtbx_masks_void_average_z
_smtbx_masks_void_volume
_smtbx_masks_void_count_electrons
1 0.070 0.046 0.507 13.8 0.0
2 0.434 0.185 0.655 319.9 71.3
3 0.227 0.315 0.345 319.9 71.2
4 -0.745 0.250 0.000 53.3 7.8
5 -0.070 0.546 -0.007 13.8 0.0
6 0.111 0.685 0.845 319.9 71.1
7 -0.898 0.815 0.155 319.9 71.1
8 -0.099 0.750 0.500 53.3 7.8
9 0.430 0.954 0.007 13.8 0.0
10 0.570 0.454 0.493 13.8 0.0
